data_4021083
loop_
_publ_author_name
'Gary A. Molander'
'Jason P. Burke'
'Patrick J. Carroll'

_publ_section_title
;
 Synthesis and Application of Chiral Cyclopropane-Based Ligands
 in Palladium-Catalyzed Allylic Alkylation
;
_journal_name_full 'Journal of Organic Chemistry'
_journal_page_first 8062
_journal_page_last 8069
_journal_paper_doi 10.1021/jo048782s
_journal_volume 69
_journal_year 2004
_chemical_formula_sum 'C22.5 H22 Cl3 P Pd S'
_chemical_formula_weight 568.18
_space_group_IT_number 14
_symmetry_cell_setting monoclinic
_symmetry_space_group_name_Hall '-P 2yn'
_symmetry_space_group_name_H-M 'P 1 21/n 1'
_cell_angle_alpha 90.00
_cell_angle_beta 92.512(6)
_cell_angle_gamma 90.00
_cell_formula_units_Z 4
_cell_length_a 10.846(2)
_cell_length_b 13.814(3)
_cell_length_c 15.218(4)
_cell_measurement_temperature 143(1)
_cell_volume 2277.9(9)
_diffrn_ambient_temperature 143(2)
_exptl_crystal_density_diffrn 1.657
_refine_ls_R_factor_obs 0.0632
_refine_ls_wR_factor_obs 0.1016
_cod_original_sg_symbol_H-M 'P 21/n'
_cod_original_formula_sum 'C22.50 H22 Cl3 P Pd S'
_cod_database_code 4021083

loop_
_symmetry_equiv_pos_as_xyz
'x, y, z'
'-x+1/2, y+1/2, -z+1/2'
'-x, -y, -z'
'x-1/2, -y-1/2, z-1/2'

loop_
_atom_site_aniso_label
_atom_site_aniso_U_11
_atom_site_aniso_U_22
_atom_site_aniso_U_33
_atom_site_aniso_U_23
_atom_site_aniso_U_13
_atom_site_aniso_U_12
Pd 0.0216(2) 0.0230(2) 0.0223(2) 0.0002(2) 0.00066(15) 0.0026(2)
Cl1 0.0499(9) 0.0308(9) 0.0381(10) -0.0037(7) -0.0033(7) -0.0037(7)
Cl2 0.0262(7) 0.0448(10) 0.0412(10) -0.0111(7) 0.0111(6) 0.0002(6)
S1 0.0333(8) 0.0295(8) 0.0303(9) 0.0053(7) 0.0091(6) -0.0008(6)
P1 0.0207(7) 0.0266(8) 0.0209(8) -0.0017(6) 0.0016(6) 0.0001(5)
C1 0.026(3) 0.038(4) 0.028(3) -0.007(3) 0.003(2) 0.003(2)
C2 0.029(3) 0.064(5) 0.017(3) -0.003(3) 0.002(2) 0.000(3)
C3 0.045(4) 0.067(5) 0.020(3) 0.007(3) 0.003(3) 0.007(3)
C4 0.037(3) 0.053(4) 0.022(3) 0.010(3) 0.008(3) 0.006(3)
C5 0.024(3) 0.043(4) 0.015(3) 0.000(3) 0.003(2) -0.005(2)
C6 0.027(3) 0.051(4) 0.029(4) 0.008(3) 0.001(3) -0.001(3)
C7 0.033(4) 0.087(6) 0.032(4) 0.021(4) -0.004(3) 0.007(4)
C8 0.023(4) 0.120(8) 0.028(4) 0.001(5) -0.003(3) -0.010(4)
C9 0.041(4) 0.089(7) 0.046(5) -0.020(4) -0.004(3) -0.017(4)
C10 0.040(4) 0.054(5) 0.041(4) -0.017(3) -0.003(3) -0.004(3)
C11 0.039(3) 0.023(3) 0.020(3) 0.001(3) 0.003(2) -0.006(2)
C12 0.043(4) 0.033(4) 0.045(4) 0.003(3) 0.014(3) 0.000(3)
C13 0.076(5) 0.035(4) 0.052(5) 0.002(4) 0.028(4) -0.007(4)
C14 0.099(6) 0.032(4) 0.033(4) 0.008(3) 0.011(4) -0.013(4)
C15 0.076(5) 0.031(4) 0.036(4) -0.001(3) -0.011(4) 0.006(3)
C16 0.046(4) 0.027(4) 0.036(4) -0.001(3) -0.006(3) -0.006(3)
C17 0.019(3) 0.038(4) 0.030(4) -0.011(3) 0.000(2) -0.006(2)
C18 0.020(3) 0.040(4) 0.023(3) -0.005(3) 0.001(2) 0.000(2)
C19 0.031(4) 0.065(5) 0.030(4) -0.002(3) -0.002(3) 0.014(3)
C20 0.029(4) 0.103(6) 0.031(4) -0.017(4) -0.007(3) 0.020(4)
C21 0.024(4) 0.116(7) 0.038(5) -0.019(5) 0.006(3) -0.001(4)
C22 0.035(4) 0.066(5) 0.026(4) -0.001(3) 0.005(3) -0.012(3)
C23 0.030(7) 0.058(9) 0.054(9) -0.014(7) 0.008(6) -0.008(6)
Cl3 0.0670(15) 0.071(2) 0.154(3) -0.017(2) -0.0180(15) 0.0242(12)

loop_
_atom_site_label
_atom_site_type_symbol
_atom_site_fract_x
_atom_site_fract_y
_atom_site_fract_z
_atom_site_U_iso_or_equiv
_atom_site_thermal_displace_type
_atom_site_occupancy
_atom_site_calc_flag
_atom_site_refinement_flags
_atom_site_disorder_group
Pd Pd 0.51776(4) 0.36671(3) 0.60472(3) 0.02232(13) Uani 1 d . .
Cl1 Cl 0.57331(14) 0.50346(11) 0.69084(11) 0.0397(4) Uani 1 d . .
Cl2 Cl 0.34058(12) 0.34462(11) 0.67941(11) 0.0371(4) Uani 1 d . .
S1 S 0.68816(13) 0.40015(11) 0.52583(10) 0.0308(4) Uani 1 d . .
P1 P 0.47172(12) 0.22740(10) 0.53582(9) 0.0227(3) Uani 1 d . .
C1 C 0.5946(5) 0.1843(4) 0.4681(4) 0.0304(14) Uani 1 d . .
H1A H 0.6689(5) 0.1748(4) 0.5049(4) 0.040 Uiso 1 calc R .
H1B H 0.5711(5) 0.1221(4) 0.4428(4) 0.040 Uiso 1 calc R .
C2 C 0.6216(5) 0.2538(5) 0.3952(4) 0.037(2) Uani 1 d . .
H2 H 0.5648(5) 0.2502(5) 0.3434(4) 0.049 Uiso 1 calc R .
C3 C 0.7496(6) 0.2807(5) 0.3769(4) 0.044(2) Uani 1 d . .
H3A H 0.8153(6) 0.2524(5) 0.4138(4) 0.059 Uiso 1 calc R .
H3B H 0.7695(6) 0.2898(5) 0.3159(4) 0.059 Uiso 1 calc R .
C4 C 0.6705(5) 0.3536(5) 0.4168(4) 0.0369(15) Uani 1 d . .
H4 H 0.6405(5) 0.4025(5) 0.3744(4) 0.049 Uiso 1 calc R .
C5 C 0.3362(5) 0.2349(4) 0.4629(3) 0.0273(13) Uani 1 d . .
C6 C 0.2866(5) 0.3237(5) 0.4402(4) 0.0359(15) Uani 1 d . .
H6 H 0.3216(5) 0.3800(5) 0.4637(4) 0.048 Uiso 1 calc R .
C7 C 0.1836(6) 0.3290(6) 0.3820(4) 0.051(2) Uani 1 d . .
H7 H 0.1512(6) 0.3892(6) 0.3660(4) 0.068 Uiso 1 calc R .
C8 C 0.1304(6) 0.2475(7) 0.3484(5) 0.058(2) Uani 1 d . .
H8 H 0.0602(6) 0.2521(7) 0.3113(5) 0.077 Uiso 1 calc R .
C9 C 0.1787(6) 0.1591(7) 0.3687(5) 0.059(2) Uani 1 d . .
H9 H 0.1429(6) 0.1036(7) 0.3442(5) 0.079 Uiso 1 calc R .
C10 C 0.2833(6) 0.1514(5) 0.4267(4) 0.045(2) Uani 1 d . .
H10 H 0.3166(6) 0.0910(5) 0.4407(4) 0.060 Uiso 1 calc R .
C11 C 0.4496(5) 0.1289(4) 0.6122(4) 0.0272(12) Uani 1 d . .
C12 C 0.3311(6) 0.1034(4) 0.6360(4) 0.040(2) Uani 1 d . .
H12 H 0.2628(6) 0.1354(4) 0.6110(4) 0.053 Uiso 1 calc R .
C13 C 0.3153(7) 0.0301(5) 0.6972(5) 0.053(2) Uani 1 d . .
H13 H 0.2362(7) 0.0128(5) 0.7125(5) 0.071 Uiso 1 calc R .
C14 C 0.4149(8) -0.0168(5) 0.7348(5) 0.054(2) Uani 1 d . .
H14 H 0.4035(8) -0.0655(5) 0.7759(5) 0.072 Uiso 1 calc R .
C15 C 0.5320(7) 0.0079(5) 0.7124(4) 0.048(2) Uani 1 d . .
H15 H 0.5996(7) -0.0240(5) 0.7385(4) 0.064 Uiso 1 calc R .
C16 C 0.5498(6) 0.0798(4) 0.6513(4) 0.0367(15) Uani 1 d . .
H16 H 0.6295(6) 0.0957(4) 0.6362(4) 0.049 Uiso 1 calc R .
C17 C 0.8146(5) 0.3357(4) 0.5771(4) 0.0293(14) Uani 1 d . .
C18 C 0.7986(5) 0.2792(4) 0.6497(4) 0.0276(13) Uani 1 d . .
H18 H 0.7203(5) 0.2717(4) 0.6712(4) 0.037 Uiso 1 calc R .
C19 C 0.8994(5) 0.2330(5) 0.6915(4) 0.042(2) Uani 1 d . .
H19 H 0.8890(5) 0.1952(5) 0.7412(4) 0.056 Uiso 1 calc R .
C20 C 1.0152(6) 0.2441(6) 0.6579(4) 0.054(2) Uani 1 d . .
H20 H 1.0827(6) 0.2119(6) 0.6840(4) 0.072 Uiso 1 calc R .
C21 C 1.0308(6) 0.3018(6) 0.5870(5) 0.059(2) Uani 1 d . .
H21 H 1.1094(6) 0.3099(6) 0.5660(5) 0.078 Uiso 1 calc R .
C22 C 0.9319(5) 0.3486(5) 0.5454(4) 0.042(2) Uani 1 d . .
H22 H 0.9436(5) 0.3881(5) 0.4970(4) 0.056 Uiso 1 calc R .
C23 C 1.0225(11) 0.0287(10) 0.5605(9) 0.047(4) Uani 0.50 d P .
H23A H 0.9963(11) 0.0040(10) 0.6164(9) 0.063 Uiso 0.50 calc PR .
H23B H 1.0747(11) 0.0847(10) 0.5720(9) 0.063 Uiso 0.50 calc PR .
Cl3 Cl 0.8937(2) 0.0619(2) 0.4944(2) 0.0978(9) Uani 1 d . .

loop_
_geom_bond_atom_site_label_1
_geom_bond_atom_site_label_2
_geom_bond_distance
_geom_bond_site_symmetry_2
_geom_bond_publ_flag
Pd P1 2.238(2) . ?
Pd S1 2.2945(15) . ?
Pd Cl2 2.2956(15) . ?
Pd Cl1 2.362(2) . ?
S1 C4 1.782(6) . ?
S1 C17 1.785(6) . ?
P1 C5 1.805(5) . ?
P1 C11 1.812(6) . ?
P1 C1 1.821(5) . ?
C1 C2 1.506(8) . ?
C2 C3 1.476(8) . ?
C2 C4 1.508(9) . ?
C3 C4 1.472(9) . ?
C5 C6 1.377(8) . ?
C5 C10 1.391(8) . ?
C6 C7 1.398(8) . ?
C7 C8 1.355(11) . ?
C8 C9 1.360(11) . ?
C9 C10 1.411(9) . ?
C11 C16 1.392(8) . ?
C11 C12 1.396(8) . ?
C12 C13 1.391(9) . ?
C13 C14 1.364(10) . ?
C14 C15 1.372(10) . ?
C15 C16 1.380(9) . ?
C17 C18 1.370(8) . ?
C17 C22 1.392(8) . ?
C18 C19 1.395(8) . ?
C19 C20 1.386(9) . ?
C20 C21 1.358(10) . ?
C21 C22 1.382(9) . ?
C23 Cl3 1.747(13) . ?
C23 Cl3 1.777(13) 3_756 ?
Cl3 C23 1.777(13) 3_756 ?
